data_7058727
loop_
_publ_author_name
'Gonzalez-Vergara, Enrique'
'S\'anchez-Lara, Eduardo'
'Mart\'inez-Valencia, Beatriz'
'Corona-Motolinia, Nidia D.'
'S\'anchez-Gayt\'an, Brenda L.'
'Castro, Mar\'ia Eugenia'
'Bern\`es, Sylvain'
'Mendez-Rojas, Miguel'
'Mel\'endez Bustamante, Francisco'

_publ_section_title
;
 One-dimensional supramolecular chain based on [H2V10O28]4- units
 decorated with 4-dimethylaminopyridinium ions: An experimental and
 theoretical characterization
;
_journal_name_full 'New Journal of Chemistry'
_journal_paper_doi 10.1039/C9NJ02097G
_journal_year 2019
_chemical_formula_moiety 'H2 O28 V10, 4(C7 H11 N2), 5(H2 O)'
_chemical_formula_sum 'C28 H56 N8 O33 V10'
_chemical_formula_weight 1542.20
_space_group_crystal_system monoclinic
_space_group_IT_number 14
_space_group_name_Hall '-P 2yn'
_space_group_name_H-M_alt 'P 1 21/n 1'
_symmetry_space_group_name_Hall '-P 2yn'
_symmetry_space_group_name_H-M 'P 1 21/n 1'
_atom_sites_solution_hydrogens difmap
_atom_sites_solution_primary direct
_atom_sites_solution_secondary difmap
_audit_creation_date 2015-05-14
_audit_creation_method SHELXL-2014
_audit_update_record
;
2018-11-27 deposited with the CCDC.    2019-08-05 downloaded from the CCDC.
;
_cell_angle_alpha 90
_cell_angle_beta 90.3898(8)
_cell_angle_gamma 90
_cell_formula_units_Z 2
_cell_length_a 10.93249(9)
_cell_length_b 9.91005(11)
_cell_length_c 24.12328(19)
_cell_measurement_reflns_used 19417
_cell_measurement_temperature 298(2)
_cell_measurement_theta_max 77.0060
_cell_measurement_theta_min 3.6530
_cell_volume 2613.49(4)
_computing_cell_refinement CrysAlisPro
_computing_data_collection 'CrysAlisPro, Agilent Technologies'
_computing_data_reduction CrysAlisPro
_computing_molecular_graphics 'SHELXTL and MERCURY'
_computing_publication_material SHELXL-2014/7
_computing_structure_refinement 'SHELXL-2014/7 (Sheldrick, 2015)'
_computing_structure_solution 'SHELXS-2014/7 (Sheldrick, 2015)'
_diffrn_ambient_temperature 298(2)
_diffrn_detector 'CCD plate'
_diffrn_detector_area_resol_mean 10.5564
_diffrn_detector_type Atlas
_diffrn_measured_fraction_theta_full 1.000
_diffrn_measured_fraction_theta_max 1.000
_diffrn_measurement_details
;
#__ type_ start__ end____ width___ exp.time_
  1 omega    2.00   37.00   1.0000    2.3000
omega____ theta____ kappa____ phi______ frames
    -      -41.0323   77.0000 -150.0000 35

#__ type_ start__ end____ width___ exp.time_
  2 omega  -50.00   30.00   1.0000    2.3000
omega____ theta____ kappa____ phi______ frames
    -      -41.0323   38.0000  150.0000 80

#__ type_ start__ end____ width___ exp.time_
  3 omega -115.00  -13.00   1.0000    2.3000
omega____ theta____ kappa____ phi______ frames
    -      -41.0323  -57.0000    0.0000 102

#__ type_ start__ end____ width___ exp.time_
  4 omega   73.00  110.00   1.0000    2.3000
omega____ theta____ kappa____ phi______ frames
    -       41.0323 -146.0000 -102.0000 37

#__ type_ start__ end____ width___ exp.time_
  5 omega   67.00  108.00   1.0000    9.1900
omega____ theta____ kappa____ phi______ frames
    -      115.0000  -95.0000    0.0000 41

#__ type_ start__ end____ width___ exp.time_
  6 omega   41.00   97.00   1.0000    9.1900
omega____ theta____ kappa____ phi______ frames
    -      115.0000  -45.0000    0.0000 56

#__ type_ start__ end____ width___ exp.time_
  7 omega   68.00  101.00   1.0000    9.1900
omega____ theta____ kappa____ phi______ frames
    -      115.0000  -95.0000   60.0000 33

#__ type_ start__ end____ width___ exp.time_
  8 omega   54.00  104.00   1.0000    9.1900
omega____ theta____ kappa____ phi______ frames
    -      115.0000  -77.0000  -90.0000 50

#__ type_ start__ end____ width___ exp.time_
  9 omega   54.00  167.00   1.0000    9.1900
omega____ theta____ kappa____ phi______ frames
    -      115.0000   15.0000   30.0000 113

#__ type_ start__ end____ width___ exp.time_
 10 omega  122.00  148.00   1.0000    9.1900
omega____ theta____ kappa____ phi______ frames
    -      115.0000  -77.0000  -90.0000 26

#__ type_ start__ end____ width___ exp.time_
 11 omega   79.00  144.00   1.0000    9.1900
omega____ theta____ kappa____ phi______ frames
    -      115.0000   15.0000  -60.0000 65

#__ type_ start__ end____ width___ exp.time_
 12 omega   59.00   90.00   1.0000    9.1900
omega____ theta____ kappa____ phi______ frames
    -      115.0000  -30.0000 -150.0000 31

#__ type_ start__ end____ width___ exp.time_
 13 omega   75.00  115.00   1.0000    9.1900
omega____ theta____ kappa____ phi______ frames
    -      115.0000 -111.0000  120.0000 40

#__ type_ start__ end____ width___ exp.time_
 14 omega   40.00   98.00   1.0000    9.1900
omega____ theta____ kappa____ phi______ frames
    -      115.0000  -45.0000   90.0000 58

#__ type_ start__ end____ width___ exp.time_
 15 omega   38.00   86.00   1.0000    9.1900
omega____ theta____ kappa____ phi______ frames
    -      115.0000  -30.0000 -180.0000 48

#__ type_ start__ end____ width___ exp.time_
 16 omega   61.00   87.00   1.0000    9.1900
omega____ theta____ kappa____ phi______ frames
    -      115.0000  -30.0000  -60.0000 26

#__ type_ start__ end____ width___ exp.time_
 17 omega  -71.00   33.00   1.0000    2.3000
omega____ theta____ kappa____ phi______ frames
    -      -41.0323   57.0000  -60.0000 104

#__ type_ start__ end____ width___ exp.time_
 18 omega -116.00  -60.00   1.0000    2.3000
omega____ theta____ kappa____ phi______ frames
    -      -41.0323 -146.0000 -102.0000 56

#__ type_ start__ end____ width___ exp.time_
 19 omega -117.00  -15.00   1.0000    2.3000
omega____ theta____ kappa____ phi______ frames
    -      -41.0323  -38.0000  150.0000 102

#__ type_ start__ end____ width___ exp.time_
 20 omega -120.00   -7.00   1.0000    2.3000
omega____ theta____ kappa____ phi______ frames
    -      -41.0323  -77.0000  -90.0000 113

#__ type_ start__ end____ width___ exp.time_
 21 omega   81.00  178.00   1.0000    9.1900
omega____ theta____ kappa____ phi______ frames
    -      115.0000   77.0000  150.0000 97

#__ type_ start__ end____ width___ exp.time_
 22 omega   87.00  178.00   1.0000    9.1900
omega____ theta____ kappa____ phi______ frames
    -      115.0000   45.0000 -150.0000 91

#__ type_ start__ end____ width___ exp.time_
 23 omega   31.00  109.00   1.0000    9.1900
omega____ theta____ kappa____ phi______ frames
    -      115.0000  -95.0000 -150.0000 78

#__ type_ start__ end____ width___ exp.time_
 24 omega   40.00   98.00   1.0000    9.1900
omega____ theta____ kappa____ phi______ frames
    -      115.0000  -45.0000  -90.0000 58

#__ type_ start__ end____ width___ exp.time_
 25 omega   84.00  178.00   1.0000    9.1900
omega____ theta____ kappa____ phi______ frames
    -      115.0000   30.0000  150.0000 94

#__ type_ start__ end____ width___ exp.time_
 26 omega   81.00  178.00   1.0000    9.1900
omega____ theta____ kappa____ phi______ frames
    -      115.0000   77.0000   30.0000 97

#__ type_ start__ end____ width___ exp.time_
 27 omega   37.00   91.00   1.0000    9.1900
omega____ theta____ kappa____ phi______ frames
    -      115.0000  -30.0000   30.0000 54

#__ type_ start__ end____ width___ exp.time_
 28 omega   87.00  178.00   1.0000    9.1900
omega____ theta____ kappa____ phi______ frames
    -      115.0000   45.0000   90.0000 91

#__ type_ start__ end____ width___ exp.time_
 29 omega  -50.00   35.00   1.0000    2.3000
omega____ theta____ kappa____ phi______ frames
    -      -41.0323   38.0000 -150.0000 85

#__ type_ start__ end____ width___ exp.time_
 30 omega -120.00   -7.00   1.0000    2.3000
omega____ theta____ kappa____ phi______ frames
    -      -41.0323  -77.0000    0.0000 113

#__ type_ start__ end____ width___ exp.time_
 31 omega -115.00  -11.00   1.0000    2.3000
omega____ theta____ kappa____ phi______ frames
    -      -41.0323  -57.0000   90.0000 104

#__ type_ start__ end____ width___ exp.time_
 32 omega   18.00   98.00   1.0000    2.3000
omega____ theta____ kappa____ phi______ frames
    -       41.0323 -125.0000   60.0000 80

#__ type_ start__ end____ width___ exp.time_
 33 omega   81.00  178.00   1.0000    9.1900
omega____ theta____ kappa____ phi______ frames
    -      115.0000   77.0000  120.0000 97

#__ type_ start__ end____ width___ exp.time_
 34 omega   87.00  178.00   1.0000    9.1900
omega____ theta____ kappa____ phi______ frames
    -      115.0000   45.0000 -120.0000 91

#__ type_ start__ end____ width___ exp.time_
 35 omega   81.00  178.00   1.0000    9.1900
omega____ theta____ kappa____ phi______ frames
    -      115.0000   77.0000  -30.0000 97

#__ type_ start__ end____ width___ exp.time_
 36 omega   81.00  178.00   1.0000    9.1900
omega____ theta____ kappa____ phi______ frames
    -      115.0000   77.0000  -60.0000 97

#__ type_ start__ end____ width___ exp.time_
 37 omega   81.00  178.00   1.0000    9.1900
omega____ theta____ kappa____ phi______ frames
    -      115.0000   77.0000  -90.0000 97

#__ type_ start__ end____ width___ exp.time_
 38 omega   81.00  178.00   1.0000    9.1900
omega____ theta____ kappa____ phi______ frames
    -      115.0000   77.0000 -120.0000 97

#__ type_ start__ end____ width___ exp.time_
 39 omega   81.00  178.00   1.0000    9.1900
omega____ theta____ kappa____ phi______ frames
    -      115.0000   77.0000    0.0000 97

#__ type_ start__ end____ width___ exp.time_
 40 omega   37.00  116.00   1.0000    9.1900
omega____ theta____ kappa____ phi______ frames
    -      115.0000 -111.0000  150.0000 79

#__ type_ start__ end____ width___ exp.time_
 41 omega  -75.00   38.00   1.0000    2.3000
omega____ theta____ kappa____ phi______ frames
    -      -41.0323   77.0000   30.0000 113

#__ type_ start__ end____ width___ exp.time_
 42 omega -120.00   -7.00   1.0000    2.3000
omega____ theta____ kappa____ phi______ frames
    -      -41.0323  -77.0000   90.0000 113

#__ type_ start__ end____ width___ exp.time_
 43 omega -120.00   -7.00   1.0000    2.3000
omega____ theta____ kappa____ phi______ frames
    -      -41.0323  -77.0000 -180.0000 113

#__ type_ start__ end____ width___ exp.time_
 44 omega   18.00   98.00   1.0000    2.3000
omega____ theta____ kappa____ phi______ frames
    -       41.0323 -125.0000  150.0000 80

#__ type_ start__ end____ width___ exp.time_
 45 omega   37.00  116.00   1.0000    9.1900
omega____ theta____ kappa____ phi______ frames
    -      115.0000 -111.0000  -60.0000 79

#__ type_ start__ end____ width___ exp.time_
 46 omega   85.00  178.00   1.0000    9.1900
omega____ theta____ kappa____ phi______ frames
    -      115.0000   61.0000 -180.0000 93

#__ type_ start__ end____ width___ exp.time_
 47 omega   85.00  178.00   1.0000    9.1900
omega____ theta____ kappa____ phi______ frames
    -      115.0000   61.0000   90.0000 93

#__ type_ start__ end____ width___ exp.time_
 48 omega   85.00  178.00   1.0000    9.1900
omega____ theta____ kappa____ phi______ frames
    -      115.0000   61.0000 -150.0000 93

#__ type_ start__ end____ width___ exp.time_
 49 omega   85.00  178.00   1.0000    9.1900
omega____ theta____ kappa____ phi______ frames
    -      115.0000   61.0000   60.0000 93
;
_diffrn_measurement_device_type 'Xcalibur, Atlas, Gemini'
_diffrn_measurement_method '\w scans'
_diffrn_orient_matrix_UB_11 -0.1374059000
_diffrn_orient_matrix_UB_12 -0.0047708000
_diffrn_orient_matrix_UB_13 0.0135871000
_diffrn_orient_matrix_UB_21 -0.0304915000
_diffrn_orient_matrix_UB_22 -0.0127057000
_diffrn_orient_matrix_UB_23 -0.0622191000
_diffrn_orient_matrix_UB_31 0.0067247000
_diffrn_orient_matrix_UB_32 -0.1548862000
_diffrn_orient_matrix_UB_33 0.0046912000
_diffrn_radiation_monochromator graphite
_diffrn_radiation_type CuK\a
_diffrn_radiation_wavelength 1.5418
_diffrn_reflns_av_R_equivalents 0.0600
_diffrn_reflns_av_unetI/netI 0.0241
_diffrn_reflns_Laue_measured_fraction_full 1.000
_diffrn_reflns_Laue_measured_fraction_max 1.000
_diffrn_reflns_limit_h_max 13
_diffrn_reflns_limit_h_min -13
_diffrn_reflns_limit_k_max 9
_diffrn_reflns_limit_k_min -11
_diffrn_reflns_limit_l_max 28
_diffrn_reflns_limit_l_min -28
_diffrn_reflns_number 50963
_diffrn_reflns_point_group_measured_fraction_full 1.000
_diffrn_reflns_point_group_measured_fraction_max 1.000
_diffrn_reflns_theta_full 67.075
_diffrn_reflns_theta_max 67.075
_diffrn_reflns_theta_min 3.665
_diffrn_source 'Enhance (Cu) X-ray Source'
_exptl_absorpt_coefficient_mu 15.226
_exptl_absorpt_correction_T_max 0.258
_exptl_absorpt_correction_T_min 0.088
_exptl_absorpt_correction_type analytical
_exptl_absorpt_process_details 'CrysAlisPro (Agilent, 2013)'
_exptl_crystal_colour dark_orange
_exptl_crystal_density_diffrn 1.960
_exptl_crystal_description prism
_exptl_crystal_F_000 1548
_exptl_crystal_recrystallization_method 'Re-crystallisation from solvent: Water'
_exptl_crystal_size_max 0.219
_exptl_crystal_size_mid 0.170
_exptl_crystal_size_min 0.153
_refine_diff_density_max 0.507
_refine_diff_density_min -0.447
_refine_diff_density_rms 0.089
_refine_ls_extinction_method none
_refine_ls_goodness_of_fit_ref 1.037
_refine_ls_hydrogen_treatment mixed
_refine_ls_matrix_type full
_refine_ls_number_constraints 0
_refine_ls_number_parameters 372
_refine_ls_number_reflns 4662
_refine_ls_number_restraints 3
_refine_ls_restrained_S_all 1.037
_refine_ls_R_factor_all 0.0341
_refine_ls_R_factor_gt 0.0298
_refine_ls_shift/su_max 0.002
_refine_ls_shift/su_mean 0.000
_refine_ls_structure_factor_coef Fsqd
_refine_ls_weighting_details 'w=1/[\s^2^(Fo^2^)+(0.0534P)^2^+1.0615P] where P=(Fo^2^+2Fc^2^)/3'
_refine_ls_weighting_scheme calc
_refine_ls_wR_factor_gt 0.0817
_refine_ls_wR_factor_ref 0.0851
_reflns_Friedel_coverage 0.000
_reflns_number_gt 4217
_reflns_number_total 4662
_reflns_threshold_expression 'I > 2\s(I)'
_cod_data_source_file c9nj02097g2.cif
_cod_data_source_block 3
_cod_database_code 7058727
_shelx_shelxl_version_number 2014/7
_shelx_estimated_absorpt_t_min 0.135
_shelx_estimated_absorpt_t_max 0.205

loop_
_space_group_symop_operation_xyz
'x, y, z'
'-x+1/2, y+1/2, -z+1/2'
'-x, -y, -z'
'x-1/2, -y-1/2, z-1/2'

loop_
_atom_site_label
_atom_site_type_symbol
_atom_site_fract_x
_atom_site_fract_y
_atom_site_fract_z
_atom_site_U_iso_or_equiv
_atom_site_adp_type
_atom_site_occupancy
_atom_site_site_symmetry_order
_atom_site_calc_flag
_atom_site_refinement_flags_posn
_atom_site_refinement_flags_adp
_atom_site_refinement_flags_occupancy
V1 V 0.09378(4) 0.58884(4) 0.40235(2) 0.02427(11) Uani 1 1 d . . .
V2 V 0.02440(4) 0.29030(4) 0.38631(2) 0.02849(12) Uani 1 1 d . . .
V3 V 0.05539(4) 0.23955(4) 0.51957(2) 0.02308(11) Uani 1 1 d . . .
V4 V 0.26264(4) 0.36202(5) 0.44838(2) 0.02850(12) Uani 1 1 d . . .
V5 V -0.12737(3) 0.45686(4) 0.46726(2) 0.02105(11) Uani 1 1 d . . .
O1 O 0.11482(17) 0.71529(19) 0.36216(7) 0.0328(4) Uani 1 1 d . . .
O2 O -0.0171(2) 0.1933(2) 0.33668(8) 0.0435(5) Uani 1 1 d . . .
O3 O 0.03001(16) 0.10830(18) 0.55759(7) 0.0311(4) Uani 1 1 d . . .
O4 O 0.40506(17) 0.3284(2) 0.44243(9) 0.0413(5) Uani 1 1 d . . .
O5 O 0.04021(16) 0.45657(18) 0.35416(7) 0.0289(4) Uani 1 1 d . . .
O6 O 0.24912(14) 0.51913(18) 0.40773(7) 0.0281(4) Uani 1 1 d . . .
O7 O -0.07655(14) 0.61831(16) 0.42704(6) 0.0222(3) Uani 1 1 d . . .
O8 O -0.00211(17) 0.16611(17) 0.44900(7) 0.0297(4) Uani 1 1 d D . .
H8 H -0.010(3) 0.085(2) 0.4436(14) 0.045 Uiso 1 1 d D U .
O9 O 0.20969(16) 0.23018(18) 0.50205(7) 0.0293(4) Uani 1 1 d . . .
O10 O -0.11665(13) 0.32291(16) 0.52439(6) 0.0222(3) Uani 1 1 d . . .
O11 O -0.14612(15) 0.35851(18) 0.41148(7) 0.0285(4) Uani 1 1 d . . .
O12 O 0.18884(17) 0.26427(19) 0.39248(7) 0.0325(4) Uani 1 1 d . . .
O13 O 0.26743(14) 0.48386(18) 0.51533(7) 0.0279(4) Uani 1 1 d . . .
O14 O 0.05935(13) 0.41810(16) 0.46434(6) 0.0218(3) Uani 1 1 d . . .
N1 N 0.4545(2) 0.6169(3) 0.35754(11) 0.0490(7) Uani 1 1 d D . .
H1 H 0.390(3) 0.568(4) 0.3687(18) 0.080(15) Uiso 1 1 d D . .
C2 C 0.4345(3) 0.7073(4) 0.31744(14) 0.0500(8) Uani 1 1 d . . .
H2A H 0.3545 0.7253 0.3063 0.060 Uiso 1 1 calc R U .
C3 C 0.5280(3) 0.7737(3) 0.29243(12) 0.0422(7) Uani 1 1 d . . .
H3A H 0.5117 0.8357 0.2644 0.051 Uiso 1 1 calc R U .
C4 C 0.6498(2) 0.7480(3) 0.30917(11) 0.0337(6) Uani 1 1 d . . .
C5 C 0.6671(3) 0.6533(3) 0.35252(11) 0.0388(6) Uani 1 1 d . . .
H5A H 0.7455 0.6341 0.3654 0.047 Uiso 1 1 calc R U .
C6 C 0.5688(3) 0.5904(3) 0.37523(12) 0.0462(7) Uani 1 1 d . . .
H6A H 0.5810 0.5280 0.4035 0.055 Uiso 1 1 calc R U .
N2 N 0.7449(2) 0.8110(3) 0.28548(10) 0.0429(6) Uani 1 1 d . . .
C7 C 0.7275(4) 0.9112(4) 0.24253(15) 0.0599(9) Uani 1 1 d . . .
H7A H 0.8026 0.9595 0.2370 0.090 Uiso 1 1 calc R U .
H7B H 0.6647 0.9733 0.2535 0.090 Uiso 1 1 calc R U .
H7C H 0.7037 0.8675 0.2086 0.090 Uiso 1 1 calc R U .
C8 C 0.8709(3) 0.7854(4) 0.30297(14) 0.0528(8) Uani 1 1 d . . .
H8A H 0.9258 0.8308 0.2783 0.079 Uiso 1 1 calc R U .
H8B H 0.8866 0.6902 0.3021 0.079 Uiso 1 1 calc R U .
H8C H 0.8830 0.8186 0.3400 0.079 Uiso 1 1 calc R U .
N11 N 0.6967(2) 1.1527(3) 0.54898(10) 0.0388(5) Uani 1 1 d D . .
H11 H 0.761(2) 1.193(3) 0.5365(14) 0.050(10) Uiso 1 1 d D . .
C12 C 0.7131(2) 1.0504(3) 0.58474(13) 0.0404(6) Uani 1 1 d . . .
H12A H 0.7921 1.0285 0.5962 0.048 Uiso 1 1 calc R U .
C13 C 0.6175(2) 0.9781(3) 0.60461(12) 0.0355(6) Uani 1 1 d . . .
H13A H 0.6312 0.9075 0.6293 0.043 Uiso 1 1 calc R U .
C14 C 0.4961(2) 1.0105(3) 0.58761(10) 0.0287(5) Uani 1 1 d . . .
C15 C 0.4830(2) 1.1191(3) 0.54977(11) 0.0334(5) Uani 1 1 d . . .
H15A H 0.4057 1.1442 0.5372 0.040 Uiso 1 1 calc R U .
C16 C 0.5835(3) 1.1864(3) 0.53196(12) 0.0375(6) Uani 1 1 d . . .
H16A H 0.5738 1.2578 0.5073 0.045 Uiso 1 1 calc R U .
N12 N 0.3996(2) 0.9416(3) 0.60663(10) 0.0366(5) Uani 1 1 d . . .
C17 C 0.4120(3) 0.8304(4) 0.64493(15) 0.0535(8) Uani 1 1 d . . .
H17A H 0.3327 0.8045 0.6580 0.080 Uiso 1 1 calc R U .
H17B H 0.4623 0.8574 0.6758 0.080 Uiso 1 1 calc R U .
H17C H 0.4494 0.7553 0.6265 0.080 Uiso 1 1 calc R U .
C18 C 0.2747(3) 0.9763(4) 0.59048(14) 0.0457(7) Uani 1 1 d . . .
H18A H 0.2186 0.9382 0.6166 0.069 Uiso 1 1 calc R U .
H18B H 0.2576 0.9409 0.5542 0.069 Uiso 1 1 calc R U .
H18C H 0.2657 1.0727 0.5900 0.069 Uiso 1 1 calc R U .
O21 O 0.3509(6) 0.0364(7) 0.24879(16) 0.173(3) Uani 1 1 d . . .
H21A H 0.3077 0.1064 0.2576 0.259 Uiso 1 1 d R U .
H21B H 0.3769 0.0415 0.2159 0.259 Uiso 1 1 d R U .
O22 O 0.3159(5) 0.2901(6) 0.28493(19) 0.151(2) Uani 1 1 d . . .
H22A H 0.2718 0.3042 0.3160 0.227 Uiso 1 1 d R U .
H22B H 0.3285 0.3581 0.2636 0.227 Uiso 1 1 d R U .
O23 O 0.3408(12) 0.4914(15) 0.2205(5) 0.187(6) Uani 0.5 1 d . . P
H23A H 0.3805 0.5535 0.2370 0.280 Uiso 0.5 1 d R U P
H23B H 0.3549 0.4740 0.1866 0.280 Uiso 0.5 1 d R U P

loop_
_atom_site_aniso_label
_atom_site_aniso_U_11
_atom_site_aniso_U_22
_atom_site_aniso_U_33
_atom_site_aniso_U_23
_atom_site_aniso_U_13
_atom_site_aniso_U_12
V1 0.0229(2) 0.0225(2) 0.0274(2) 0.00578(15) 0.00174(14) -0.00137(15)
V2 0.0338(2) 0.0238(2) 0.0278(2) -0.00064(16) 0.00013(16) -0.00347(17)
V3 0.0228(2) 0.0161(2) 0.0303(2) 0.00445(15) -0.00092(15) -0.00079(14)
V4 0.0222(2) 0.0281(2) 0.0353(2) 0.00588(17) 0.00417(15) 0.00366(16)
V5 0.01758(19) 0.0188(2) 0.02676(19) 0.00461(15) -0.00268(14) -0.00325(14)
O1 0.0329(9) 0.0317(10) 0.0340(9) 0.0102(8) 0.0023(7) -0.0043(8)
O2 0.0593(13) 0.0348(11) 0.0363(10) -0.0067(8) -0.0014(9) -0.0073(10)
O3 0.0344(9) 0.0203(9) 0.0387(9) 0.0065(7) -0.0004(7) -0.0009(7)
O4 0.0286(10) 0.0432(12) 0.0521(11) 0.0073(9) 0.0062(8) 0.0075(8)
O5 0.0322(9) 0.0291(9) 0.0253(7) 0.0025(7) -0.0003(6) -0.0024(7)
O6 0.0220(8) 0.0282(9) 0.0343(8) 0.0062(7) 0.0046(6) -0.0011(7)
O7 0.0203(7) 0.0199(8) 0.0263(7) 0.0060(6) -0.0014(6) -0.0024(6)
O8 0.0395(10) 0.0155(8) 0.0340(8) 0.0002(7) -0.0023(7) -0.0044(7)
O9 0.0272(8) 0.0225(9) 0.0382(9) 0.0064(7) 0.0012(7) 0.0039(7)
O10 0.0189(7) 0.0189(8) 0.0289(7) 0.0049(6) -0.0014(6) -0.0036(6)
O11 0.0276(8) 0.0261(9) 0.0317(8) 0.0011(7) -0.0054(6) -0.0062(7)
O12 0.0347(9) 0.0264(9) 0.0365(9) 0.0010(7) 0.0057(7) 0.0056(7)
O13 0.0196(8) 0.0298(9) 0.0343(8) 0.0063(7) -0.0025(6) -0.0020(7)
O14 0.0189(7) 0.0194(8) 0.0270(7) 0.0038(6) 0.0001(6) -0.0011(6)
N1 0.0400(14) 0.0626(18) 0.0445(13) -0.0073(13) 0.0103(11) -0.0201(13)
C2 0.0289(14) 0.069(2) 0.0524(17) -0.0105(16) -0.0018(12) -0.0032(14)
C3 0.0382(15) 0.0501(19) 0.0383(14) 0.0016(13) -0.0042(11) 0.0022(13)
C4 0.0331(13) 0.0371(15) 0.0309(12) -0.0046(11) 0.0018(10) -0.0014(11)
C5 0.0329(13) 0.0470(18) 0.0365(13) 0.0041(12) -0.0005(10) -0.0023(12)
C6 0.0520(18) 0.0482(19) 0.0384(14) 0.0031(13) 0.0045(12) -0.0103(15)
N2 0.0356(12) 0.0534(16) 0.0396(12) 0.0096(11) 0.0009(10) -0.0079(11)
C7 0.064(2) 0.060(2) 0.0555(19) 0.0204(17) 0.0066(16) -0.0074(18)
C8 0.0329(15) 0.072(2) 0.0534(18) 0.0048(17) 0.0056(13) -0.0093(15)
N11 0.0308(12) 0.0382(14) 0.0476(13) -0.0018(11) 0.0059(10) -0.0143(10)
C12 0.0244(12) 0.0420(17) 0.0547(16) -0.0021(13) -0.0012(11) -0.0022(11)
C13 0.0291(13) 0.0316(14) 0.0458(14) 0.0065(12) 0.0003(11) 0.0020(11)
C14 0.0270(12) 0.0256(13) 0.0337(12) -0.0037(10) 0.0025(9) -0.0027(10)
C15 0.0281(12) 0.0309(14) 0.0411(13) 0.0015(11) -0.0043(10) -0.0020(11)
C16 0.0411(15) 0.0309(14) 0.0406(13) 0.0037(11) 0.0005(11) -0.0078(12)
N12 0.0249(11) 0.0355(13) 0.0494(12) 0.0058(10) 0.0035(9) -0.0050(9)
C17 0.0437(17) 0.051(2) 0.065(2) 0.0208(17) 0.0147(15) 0.0000(15)
C18 0.0249(13) 0.0530(19) 0.0592(17) 0.0032(15) 0.0008(12) -0.0063(13)
O21 0.212(6) 0.243(7) 0.064(2) 0.043(3) 0.042(3) 0.110(5)
O22 0.139(4) 0.219(6) 0.096(3) 0.012(4) 0.028(3) 0.031(4)
O23 0.190(12) 0.255(16) 0.116(8) -0.007(10) 0.025(8) -0.078(11)

loop_
_atom_type_symbol
_atom_type_description
_atom_type_scat_dispersion_real
_atom_type_scat_dispersion_imag
_atom_type_scat_source
C C 0.0181 0.0091 'International Tables Vol C Tables 4.2.6.8 and 6.1.1.4'
H H 0.0000 0.0000 'International Tables Vol C Tables 4.2.6.8 and 6.1.1.4'
N N 0.0311 0.0180 'International Tables Vol C Tables 4.2.6.8 and 6.1.1.4'
O O 0.0492 0.0322 'International Tables Vol C Tables 4.2.6.8 and 6.1.1.4'
V V 0.0687 2.1097 'International Tables Vol C Tables 4.2.6.8 and 6.1.1.4'

loop_
_exptl_crystal_face_index_h
_exptl_crystal_face_index_k
_exptl_crystal_face_index_l
_exptl_crystal_face_perp_dist
_exptl_oxdiff_crystal_face_indexfrac_h
_exptl_oxdiff_crystal_face_indexfrac_k
_exptl_oxdiff_crystal_face_indexfrac_l
_exptl_oxdiff_crystal_face_x
_exptl_oxdiff_crystal_face_y
_exptl_oxdiff_crystal_face_z
-1 0 16 0.0854 -1.0000 0.0000 15.9999 0.3548 -0.9650 0.0683
0 -6 6 0.0948 -0.0000 -6.0000 6.0000 0.1101 -0.2971 0.9575
-1 6 7 0.0968 -1.0000 6.0000 6.9999 0.2039 -0.4813 -0.9032
0 6 -7 0.0895 0.0000 6.0000 -7.0000 -0.1237 0.3593 -0.9622
1 0 -16 0.0672 1.0000 -0.0000 -15.9999 -0.3548 0.9650 -0.0683
1 -5 -8 0.0823 1.0000 -5.0000 -7.9999 -0.2222 0.5308 0.7436
5 -5 2 0.0825 5.0000 -5.0000 2.0000 -0.6360 -0.2134 0.8174
5 5 0 0.0765 5.0000 5.0000 -0.0000 -0.7109 -0.2160 -0.7408
-5 5 -2 0.0875 -5.0000 5.0000 -2.0000 0.6360 0.2134 -0.8174
-5 -5 0 0.1147 -5.0000 -5.0000 0.0000 0.7109 0.2160 0.7408
-4 -4 -10 0.1220 -4.0000 -4.0000 -9.9999 0.4328 0.7950 0.5457

loop_
_geom_angle_atom_site_label_1
_geom_angle_atom_site_label_2
_geom_angle_atom_site_label_3
_geom_angle
_geom_angle_site_symmetry_1
_geom_angle_site_symmetry_3
O1 V1 O6 101.56(9) . .
O1 V1 O5 102.75(9) . .
O6 V1 O5 93.82(8) . .
O1 V1 O7 101.88(8) . .
O6 V1 O7 154.79(7) . .
O5 V1 O7 89.95(7) . .
O1 V1 O10 100.16(8) . 3_566
O6 V1 O10 89.54(7) . 3_566
O5 V1 O10 155.66(7) . 3_566
O7 V1 O10 77.32(6) . 3_566
O1 V1 O14 176.12(8) . .
O6 V1 O14 80.33(7) . .
O5 V1 O14 80.42(7) . .
O7 V1 O14 75.74(6) . .
O10 V1 O14 76.39(6) 3_566 .
O1 V1 V3 90.99(7) . 3_566
O6 V1 V3 132.05(6) . 3_566
O5 V1 V3 128.46(6) . 3_566
O7 V1 V3 38.51(5) . 3_566
O10 V1 V3 42.54(5) 3_566 3_566
O14 V1 V3 85.25(4) . 3_566
O1 V1 V2 135.40(7) . .
O6 V1 V2 82.78(6) . .
O5 V1 V2 32.95(5) . .
O7 V1 V2 87.03(5) . .
O10 V1 V2 124.37(5) 3_566 .
O14 V1 V2 47.99(4) . .
V3 V1 V2 119.046(16) 3_566 .
O1 V1 V4 133.98(7) . .
O6 V1 V4 32.49(5) . .
O5 V1 V4 84.06(6) . .
O7 V1 V4 123.81(5) . .
O10 V1 V4 85.97(5) 3_566 .
O14 V1 V4 48.14(4) . .
V3 V1 V4 120.383(16) 3_566 .
V2 V1 V4 59.680(14) . .
O2 V2 O12 104.52(10) . .
O2 V2 O5 104.55(10) . .
O12 V2 O5 93.79(8) . .
O2 V2 O8 99.01(9) . .
O12 V2 O8 89.94(8) . .
O5 V2 O8 154.35(8) . .
O2 V2 O11 99.44(10) . .
O12 V2 O11 155.42(8) . .
O5 V2 O11 85.32(7) . .
O8 V2 O11 80.92(7) . .
O2 V2 O14 171.63(9) . .
O12 V2 O14 81.52(7) . .
O5 V2 O14 80.52(7) . .
O8 V2 O14 74.95(6) . .
O11 V2 O14 74.09(6) . .
O2 V2 V5 130.62(9) . .
O12 V2 V5 124.35(6) . .
O5 V2 V5 80.66(6) . .
O8 V2 V5 76.34(5) . .
O11 V2 V5 31.26(5) . .
O14 V2 V5 42.85(4) . .
O2 V2 V1 137.78(8) . .
O12 V2 V1 83.31(6) . .
O5 V2 V1 33.26(5) . .
O8 V2 V1 122.72(5) . .
O11 V2 V1 82.61(5) . .
O14 V2 V1 47.78(4) . .
V5 V2 V1 62.275(13) . .
O2 V2 V4 137.54(9) . .
O12 V2 V4 33.03(6) . .
O5 V2 V4 85.19(6) . .
O8 V2 V4 84.22(5) . .
O11 V2 V4 122.72(5) . .
O14 V2 V4 48.63(4) . .
V5 V2 V4 91.474(15) . .
V1 V2 V4 60.657(13) . .
O3 V3 O9 105.35(9) . .
O3 V3 O7 103.29(8) . 3_566
O9 V3 O7 95.12(8) . 3_566
O3 V3 O8 98.01(9) . .
O9 V3 O8 94.30(8) . .
O7 V3 O8 153.46(7) 3_566 .
O3 V3 O10 97.50(8) . .
O9 V3 O10 157.02(7) . .
O7 V3 O10 76.93(6) 3_566 .
O8 V3 O10 84.83(7) . .
O3 V3 O14 171.07(8) . .
O9 V3 O14 82.75(7) . .
O7 V3 O14 79.33(6) 3_566 .
O8 V3 O14 77.33(6) . .
O10 V3 O14 74.63(6) . .
O3 V3 V1 90.22(7) . 3_566
O9 V3 V1 135.04(6) . 3_566
O7 V3 V1 39.93(5) 3_566 3_566
O8 V3 V1 125.54(6) . 3_566
O10 V3 V1 40.72(4) . 3_566
O14 V3 V1 86.46(4) . 3_566
O3 V3 V4 139.31(7) . .
O9 V3 V4 34.40(6) . .
O7 V3 V4 89.95(5) 3_566 .
O8 V3 V4 83.97(5) . .
O10 V3 V4 123.07(5) . .
O14 V3 V4 48.45(4) . .
V1 V3 V4 121.620(17) 3_566 .
O4 V4 O12 104.28(10) . .
O4 V4 O6 101.68(9) . .
O12 V4 O6 91.24(8) . .
O4 V4 O9 102.46(9) . .
O12 V4 O9 90.18(8) . .
O6 V4 O9 154.67(8) . .
O4 V4 O13 100.16(9) . .
O12 V4 O13 155.49(7) . .
O6 V4 O13 85.52(8) . .
O9 V4 O13 82.78(7) . .
O4 V4 O14 175.21(9) . .
O12 V4 O14 80.36(7) . .
O6 V4 O14 79.23(6) . .
O9 V4 O14 76.08(6) . .
O13 V4 O14 75.17(6) . .
O4 V4 V2 136.81(8) . .
O12 V4 V2 32.61(6) . .
O6 V4 V2 82.64(5) . .
O9 V4 V2 85.03(5) . .
O13 V4 V2 123.02(5) . .
O14 V4 V2 47.89(4) . .
O4 V4 V5 130.47(8) . 3_566
O12 V4 V5 125.25(6) . 3_566
O6 V4 V5 79.82(5) . 3_566
O9 V4 V5 78.75(5) . 3_566
O13 V4 V5 30.31(5) . 3_566
O14 V4 V5 44.89(4) . 3_566
V2 V4 V5 92.709(15) . 3_566
O4 V4 V3 133.14(8) . .
O12 V4 V3 83.20(6) . .
O6 V4 V3 124.65(5) . .
O9 V4 V3 30.69(5) . .
O13 V4 V3 78.80(5) . .
O14 V4 V3 45.48(4) . .
V2 V4 V3 63.893(13) . .
V5 V4 V3 60.577(13) 3_566 .
O4 V4 V1 133.98(8) . .
O12 V4 V1 82.11(6) . .
O6 V4 V1 32.33(5) . .
O9 V4 V1 123.28(5) . .
O13 V4 V1 82.26(5) . .
O14 V4 V1 47.20(4) . .
V2 V4 V1 59.663(14) . .
V5 V4 V1 62.007(12) 3_566 .
V3 V4 V1 92.665(14) . .
O11 V5 O13 107.17(9) . 3_566
O11 V5 O10 100.45(8) . .
O13 V5 O10 96.47(7) 3_566 .
O11 V5 O7 96.40(8) . .
O13 V5 O7 95.72(8) 3_566 .
O10 V5 O7 155.24(7) . .
O11 V5 O14 88.86(7) . .
O13 V5 O14 163.96(8) 3_566 .
O10 V5 O14 80.86(6) . .
O7 V5 O14 81.48(6) . .
O11 V5 O14 167.14(7) . 3_566
O13 V5 O14 85.40(7) 3_566 3_566
O10 V5 O14 80.29(6) . 3_566
O7 V5 O14 79.31(6) . 3_566
O14 V5 O14 78.55(7) . 3_566
O11 V5 V2 40.12(6) . .
O13 V5 V2 147.22(6) 3_566 .
O10 V5 V2 93.13(5) . .
O7 V5 V2 88.14(5) . .
O14 V5 V2 48.77(4) . .
O14 V5 V2 127.17(4) 3_566 .
O11 V5 V4 144.07(6) . 3_566
O13 V5 V4 36.90(6) 3_566 3_566
O10 V5 V4 87.48(5) . 3_566
O7 V5 V4 89.45(5) . 3_566
O14 V5 V4 127.07(5) . 3_566
O14 V5 V4 48.55(4) 3_566 3_566
V2 V5 V4 175.505(17) . 3_566
V2 O5 V1 113.78(8) . .
V1 O6 V4 115.18(8) . .
V3 O7 V5 107.51(7) 3_566 .
V3 O7 V1 101.56(7) 3_566 .
V5 O7 V1 107.44(8) . .
V3 O8 V2 112.83(9) . .
V3 O8 H8 123(3) . .
V2 O8 H8 120(3) . .
V3 O9 V4 114.91(9) . .
V5 O10 V1 109.97(8) . 3_566
V5 O10 V3 106.79(7) . .
V1 O10 V3 96.74(6) 3_566 .
V5 O11 V2 108.62(8) . .
V2 O12 V4 114.36(9) . .
V5 O13 V4 112.79(8) 3_566 .
V5 O14 V5 101.44(7) . 3_566
V5 O14 V3 95.97(6) . .
V5 O14 V3 90.38(6) 3_566 .
V5 O14 V1 92.94(6) . .
V5 O14 V1 91.00(6) 3_566 .
V3 O14 V1 170.52(8) . .
V5 O14 V2 88.38(6) . .
V5 O14 V2 169.31(8) 3_566 .
V3 O14 V2 92.79(6) . .
V1 O14 V2 84.24(5) . .
V5 O14 V4 171.70(8) . .
V5 O14 V4 86.56(5) 3_566 .
V3 O14 V4 86.06(5) . .
V1 O14 V4 84.66(5) . .
V2 O14 V4 83.48(5) . .
C2 N1 C6 120.5(3) . .
C2 N1 H1 117(3) . .
C6 N1 H1 122(3) . .
N1 C2 C3 121.7(3) . .
N1 C2 H2A 119.1 . .
C3 C2 H2A 119.1 . .
C2 C3 C4 119.8(3) . .
C2 C3 H3A 120.1 . .
C4 C3 H3A 120.1 . .
N2 C4 C3 121.7(3) . .
N2 C4 C5 121.5(3) . .
C3 C4 C5 116.8(3) . .
C6 C5 C4 120.0(3) . .
C6 C5 H5A 120.0 . .
C4 C5 H5A 120.0 . .
N1 C6 C5 121.2(3) . .
N1 C6 H6A 119.4 . .
C5 C6 H6A 119.4 . .
C4 N2 C7 121.7(3) . .
C4 N2 C8 121.8(3) . .
C7 N2 C8 116.4(3) . .
N2 C7 H7A 109.5 . .
N2 C7 H7B 109.5 . .
H7A C7 H7B 109.5 . .
N2 C7 H7C 109.5 . .
H7A C7 H7C 109.5 . .
H7B C7 H7C 109.5 . .
N2 C8 H8A 109.5 . .
N2 C8 H8B 109.5 . .
H8A C8 H8B 109.5 . .
N2 C8 H8C 109.5 . .
H8A C8 H8C 109.5 . .
H8B C8 H8C 109.5 . .
C12 N11 C16 120.2(2) . .
C12 N11 H11 118(2) . .
C16 N11 H11 122(2) . .
N11 C12 C13 121.7(3) . .
N11 C12 H12A 119.2 . .
C13 C12 H12A 119.2 . .
C12 C13 C14 119.9(3) . .
C12 C13 H13A 120.1 . .
C14 C13 H13A 120.1 . .
N12 C14 C15 122.1(2) . .
N12 C14 C13 121.4(2) . .
C15 C14 C13 116.5(2) . .
C16 C15 C14 119.9(2) . .
C16 C15 H15A 120.1 . .
C14 C15 H15A 120.1 . .
N11 C16 C15 121.8(3) . .
N11 C16 H16A 119.1 . .
C15 C16 H16A 119.1 . .
C14 N12 C17 122.5(2) . .
C14 N12 C18 121.7(2) . .
C17 N12 C18 115.7(2) . .
N12 C17 H17A 109.5 . .
N12 C17 H17B 109.5 . .
H17A C17 H17B 109.5 . .
N12 C17 H17C 109.5 . .
H17A C17 H17C 109.5 . .
H17B C17 H17C 109.5 . .
N12 C18 H18A 109.5 . .
N12 C18 H18B 109.5 . .
H18A C18 H18B 109.5 . .
N12 C18 H18C 109.5 . .
H18A C18 H18C 109.5 . .
H18B C18 H18C 109.5 . .
H21A O21 H21B 111.7 . .
H22A O22 H22B 117.6 . .
H23A O23 H23B 120.0 . .

loop_
_geom_bond_atom_site_label_1
_geom_bond_atom_site_label_2
_geom_bond_distance
_geom_bond_site_symmetry_2
V1 O1 1.6021(17) .
V1 O6 1.8371(17) .
V1 O5 1.8449(18) .
V1 O7 1.9806(16) .
V1 O10 1.9860(16) 3_566
V1 O14 2.2909(15) .
V1 V3 3.0233(6) 3_566
V1 V2 3.0781(6) .
V1 V4 3.1088(6) .
V2 O2 1.5984(19) .
V2 O12 1.8213(19) .
V2 O5 1.8298(18) .
V2 O8 1.9728(18) .
V2 O11 2.0776(18) .
V2 O14 2.2986(16) .
V2 V5 3.0554(6) .
V2 V4 3.0786(6) .
V3 O3 1.6165(17) .
V3 O9 1.7444(17) .
V3 O7 1.9215(16) 3_566
V3 O8 1.9516(18) .
V3 O10 2.0583(16) .
V3 O14 2.2157(15) .
V3 V1 3.0234(6) 3_566
V3 V4 3.1000(6) .
V4 O4 1.5996(18) .
V4 O12 1.8420(19) .
V4 O6 1.8453(18) .
V4 O9 1.9311(18) .
V4 O13 2.0169(18) .
V4 O14 2.3255(15) .
V4 V5 3.0970(6) 3_566
V5 O11 1.6730(17) .
V5 O13 1.6956(17) 3_566
V5 O10 1.9166(16) .
V5 O7 1.9537(16) .
V5 O14 2.0789(15) .
V5 O14 2.1897(16) 3_566
V5 V4 3.0969(6) 3_566
O7 V3 1.9215(16) 3_566
O8 H8 0.814(18) .
O10 V1 1.9861(16) 3_566
O13 V5 1.6955(16) 3_566
O14 V5 2.1897(16) 3_566
N1 C2 1.335(5) .
N1 C6 1.344(5) .
N1 H1 0.893(19) .
C2 C3 1.360(5) .
C2 H2A 0.9300 .
C3 C4 1.412(4) .
C3 H3A 0.9300 .
C4 N2 1.343(4) .
C4 C5 1.417(4) .
C5 C6 1.360(4) .
C5 H5A 0.9300 .
C6 H6A 0.9300 .
N2 C7 1.447(4) .
N2 C8 1.460(4) .
C7 H7A 0.9600 .
C7 H7B 0.9600 .
C7 H7C 0.9600 .
C8 H8A 0.9600 .
C8 H8B 0.9600 .
C8 H8C 0.9600 .
N11 C12 1.342(4) .
N11 C16 1.343(4) .
N11 H11 0.867(19) .
C12 C13 1.358(4) .
C12 H12A 0.9300 .
C13 C14 1.423(4) .
C13 H13A 0.9300 .
C14 N12 1.340(3) .
C14 C15 1.418(4) .
C15 C16 1.358(4) .
C15 H15A 0.9300 .
C16 H16A 0.9300 .
N12 C17 1.444(4) .
N12 C18 1.459(4) .
C17 H17A 0.9600 .
C17 H17B 0.9600 .
C17 H17C 0.9600 .
C18 H18A 0.9600 .
C18 H18B 0.9600 .
C18 H18C 0.9600 .
O21 H21A 0.8664 .
O21 H21B 0.8460 .
O22 H22A 0.9040 .
O22 H22B 0.8594 .
O23 H23A 0.8499 .
O23 H23B 0.8500 .

loop_
_geom_hbond_atom_site_label_D
_geom_hbond_atom_site_label_H
_geom_hbond_atom_site_label_A
_geom_hbond_distance_DH
_geom_hbond_distance_HA
_geom_hbond_distance_DA
_geom_hbond_angle_DHA
_geom_hbond_site_symmetry_A
O8 H8 O3 0.814(18) 1.933(19) 2.741(2) 172(4) 3_556
N1 H1 O6 0.893(19) 1.88(2) 2.736(3) 160(4) .
N11 H11 O10 0.867(19) 1.88(2) 2.716(3) 162(4) 1_665
O21 H21A O22 0.87 1.94 2.689(8) 144.3 .
O21 H21B O5 0.85 2.10 2.873(4) 151.7 2_545
O22 H22A O12 0.90 2.10 2.962(5) 159.2 .
O22 H22B O23 0.86 1.69 2.544(14) 175.4 .

loop_
_geom_torsion_atom_site_label_1
_geom_torsion_atom_site_label_2
_geom_torsion_atom_site_label_3
_geom_torsion_atom_site_label_4
_geom_torsion
_geom_torsion_site_symmetry_1
O2 V2 O5 V1 -177.79(11) .
O12 V2 O5 V1 -71.71(10) .
O8 V2 O5 V1 26.1(2) .
O11 V2 O5 V1 83.65(10) .
O14 V2 O5 V1 9.03(9) .
V5 V2 O5 V1 52.50(8) .
V4 V2 O5 V1 -39.80(8) .
O1 V1 O5 V2 173.22(10) .
O6 V1 O5 V2 70.45(10) .
O7 V1 O5 V2 -84.60(10) .
O10 V1 O5 V2 -26.9(2) 3_566
O14 V1 O5 V2 -9.06(9) .
V3 V1 O5 V2 -85.10(10) 3_566
V4 V1 O5 V2 39.42(8) .
O1 V1 O6 V4 -176.51(10) .
O5 V1 O6 V4 -72.66(10) .
O7 V1 O6 V4 25.4(2) .
O10 V1 O6 V4 83.21(10) 3_566
O14 V1 O6 V4 6.94(9) .
V3 V1 O6 V4 81.46(11) 3_566
V2 V1 O6 V4 -41.55(8) .
O4 V4 O6 V1 177.94(11) .
O12 V4 O6 V1 73.09(11) .
O9 V4 O6 V1 -20.0(2) .
O13 V4 O6 V1 -82.59(10) .
O14 V4 O6 V1 -6.86(9) .
V2 V4 O6 V1 41.55(8) .
V5 V4 O6 V1 -52.55(8) 3_566
V3 V4 O6 V1 -9.50(13) .
O3 V3 O9 V4 172.29(10) .
O7 V3 O9 V4 -82.40(10) 3_566
O8 V3 O9 V4 72.76(10) .
O10 V3 O9 V4 -14.1(3) .
O14 V3 O9 V4 -3.86(9) .
V1 V3 O9 V4 -81.43(11) 3_566
O13 V5 O11 V2 177.44(8) 3_566
O10 V5 O11 V2 -82.37(9) .
O7 V5 O11 V2 79.41(9) .
O14 V5 O11 V2 -1.89(8) .
O14 V5 O11 V2 9.8(4) 3_566
V4 V5 O11 V2 177.36(3) 3_566
O2 V2 O12 V4 -178.75(11) .
O5 V2 O12 V4 75.16(10) .
O8 V2 O12 V4 -79.45(10) .
O11 V2 O12 V4 -11.9(2) .
O14 V2 O12 V4 -4.66(9) .
V5 V2 O12 V4 -6.11(13) .
V1 V2 O12 V4 43.53(9) .
O4 V4 O12 V2 -176.62(11) .
O6 V4 O12 V2 -74.24(10) .
O9 V4 O12 V2 80.47(10) .
O13 V4 O12 V2 7.7(3) .
O14 V4 O12 V2 4.62(9) .
V5 V4 O12 V2 4.16(13) 3_566
V3 V4 O12 V2 50.52(9) .
V1 V4 O12 V2 -43.14(8) .
C6 N1 C2 C3 1.2(5) .
N1 C2 C3 C4 -0.5(5) .
C2 C3 C4 N2 179.8(3) .
C2 C3 C4 C5 -0.7(4) .
N2 C4 C5 C6 -179.4(3) .
C3 C4 C5 C6 1.1(4) .
C2 N1 C6 C5 -0.8(5) .
C4 C5 C6 N1 -0.4(5) .
C3 C4 N2 C7 1.7(5) .
C5 C4 N2 C7 -177.8(3) .
C3 C4 N2 C8 179.5(3) .
C5 C4 N2 C8 0.0(5) .
C16 N11 C12 C13 0.2(5) .
N11 C12 C13 C14 -0.2(5) .
C12 C13 C14 N12 -179.7(3) .
C12 C13 C14 C15 0.2(4) .
N12 C14 C15 C16 179.6(3) .
C13 C14 C15 C16 -0.3(4) .
C12 N11 C16 C15 -0.3(4) .
C14 C15 C16 N11 0.4(4) .
C15 C14 N12 C17 179.7(3) .
C13 C14 N12 C17 -0.4(4) .
C15 C14 N12 C18 -1.4(4) .
C13 C14 N12 C18 178.4(3) .
